data_7157425
loop_
_publ_author_name
'Thomas, Kolle E.'
'Conradie, Jeanet'
'Beavers, Christine M.'
'Ghosh, Abhik'

_publ_section_title
;
 Free-base porphyrins with localized NH protons. Can substituents alone
 stabilize the elusive cis tautomer?
;
_journal_issue 15
_journal_name_full 'Organic &amp; biomolecular chemistry'
_journal_page_first 2861
_journal_page_last 2865
_journal_paper_doi 10.1039/d0ob00452a
_journal_volume 18
_journal_year 2020
_chemical_formula_moiety 'C48 H26 F12 N4, C7 H8'
_chemical_formula_sum 'C55 H34 F12 N4'
_chemical_formula_weight 978.86
_chemical_name_systematic '7,8,17,18-tetrakis(trifluoromethyl)-5,10,15,20-tetraphenylporphyrin toluene solvate'
_space_group_crystal_system monoclinic
_space_group_IT_number 15
_space_group_name_Hall '-C 2yc'
_space_group_name_H-M_alt 'C 1 2/c 1'
_atom_sites_solution_hydrogens difmap
_atom_sites_solution_primary direct
_atom_sites_solution_secondary difmap
_audit_creation_method SHELXL-2014/7
_audit_update_record
;
2020-01-20 deposited with the CCDC.	2020-03-19 downloaded from the CCDC.
;
_cell_angle_alpha 90
_cell_angle_beta 115.609(2)
_cell_angle_gamma 90
_cell_formula_units_Z 4
_cell_length_a 31.975(4)
_cell_length_b 7.5139(10)
_cell_length_c 20.464(3)
_cell_measurement_reflns_used 8219
_cell_measurement_temperature 100(2)
_cell_measurement_theta_max 34.2
_cell_measurement_theta_min 2.98
_cell_volume 4433.6(10)
_computing_cell_refinement 'SAINT V7.68A(Bruker, 2008)'
_computing_data_collection 'Apex2 v2009.11-0 (Bruker, 2009)'
_computing_data_reduction SAINT
_computing_molecular_graphics
;
     	SHELXTL 5.1, XP (Sheldrick, 1994)
	ShelXle Rev 699 (Hubschle, 2011)
;
_computing_publication_material SHELXL-2014/7
_computing_structure_refinement 'SHELXL-2014/7 (Sheldrick, 2014)'
_computing_structure_solution SHELXS
_diffrn_ambient_temperature 100(2)
_diffrn_detector_area_resol_mean 8.3
_diffrn_measured_fraction_theta_full 0.995
_diffrn_measured_fraction_theta_max 0.958
_diffrn_measurement_device_type 'Bruker Apex2'
_diffrn_measurement_method \w
_diffrn_radiation_monochromator silicon(111)
_diffrn_radiation_source 'Advanced Light Source Beamline 11.3.1'
_diffrn_radiation_type synchrotron
_diffrn_radiation_wavelength 0.7749
_diffrn_reflns_av_R_equivalents 0.0689
_diffrn_reflns_av_unetI/netI 0.0586
_diffrn_reflns_Laue_measured_fraction_full 0.995
_diffrn_reflns_Laue_measured_fraction_max 0.958
_diffrn_reflns_limit_h_max 46
_diffrn_reflns_limit_h_min -45
_diffrn_reflns_limit_k_max 10
_diffrn_reflns_limit_k_min -10
_diffrn_reflns_limit_l_max 29
_diffrn_reflns_limit_l_min -29
_diffrn_reflns_number 31524
_diffrn_reflns_point_group_measured_fraction_full 0.995
_diffrn_reflns_point_group_measured_fraction_max 0.958
_diffrn_reflns_theta_full 27.706
_diffrn_reflns_theta_max 34.726
_diffrn_reflns_theta_min 2.979
_exptl_absorpt_coefficient_mu 0.148
_exptl_absorpt_correction_T_max 0.7468
_exptl_absorpt_correction_T_min 0.6587
_exptl_absorpt_correction_type multi-scan
_exptl_absorpt_process_details 'SADABS-2008/1  (Sheldrick, 2008)'
_exptl_crystal_colour 'dark red'
_exptl_crystal_density_diffrn 1.466
_exptl_crystal_description shard
_exptl_crystal_F_000 2000
_exptl_crystal_size_max 0.160
_exptl_crystal_size_mid 0.050
_exptl_crystal_size_min 0.020
_refine_diff_density_max 1.033
_refine_diff_density_min -0.548
_refine_diff_density_rms 0.070
_refine_ls_extinction_method none
_refine_ls_goodness_of_fit_ref 1.027
_refine_ls_hydrogen_treatment refall
_refine_ls_matrix_type full
_refine_ls_number_parameters 405
_refine_ls_number_reflns 7060
_refine_ls_number_restraints 61
_refine_ls_restrained_S_all 1.035
_refine_ls_R_factor_all 0.0810
_refine_ls_R_factor_gt 0.0640
_refine_ls_shift/su_max 0.000
_refine_ls_shift/su_mean 0.000
_refine_ls_structure_factor_coef Fsqd
_refine_ls_weighting_details 'w=1/[\s^2^(Fo^2^)+(0.0946P)^2^+5.8918P] where P=(Fo^2^+2Fc^2^)/3'
_refine_ls_weighting_scheme calc
_refine_ls_wR_factor_gt 0.1783
_refine_ls_wR_factor_ref 0.1896
_reflns_Friedel_coverage 0.000
_reflns_number_gt 5378
_reflns_number_total 7060
_reflns_threshold_expression 'I > 2\s(I)'
_cod_data_source_file d0ob00452a2.cif
_cod_data_source_block CF3TPP
_cod_depositor_comments 'Adding full bibliography for 7157425.cif.'
_cod_original_cell_volume 4433.7(10)
_cod_original_sg_symbol_H-M 'C 2/c'
_cod_database_code 7157425
_shelx_shelxl_version_number 2014/7
_shelx_space_group_comment
;
The symmetry employed for this shelxl refinement is uniquely defined
by the following loop, which should always be used as a source of
symmetry information in preference to the above space-group names.
They are only intended as comments.
;
_shelx_estimated_absorpt_t_min 0.977
_shelx_estimated_absorpt_t_max 0.997

loop_
_space_group_symop_operation_xyz
'x, y, z'
'-x, y, -z+1/2'
'x+1/2, y+1/2, z'
'-x+1/2, y+1/2, -z+1/2'
'-x, -y, -z'
'x, -y, z-1/2'
'-x+1/2, -y+1/2, -z'
'x+1/2, -y+1/2, z-1/2'

loop_
_atom_site_label
_atom_site_type_symbol
_atom_site_fract_x
_atom_site_fract_y
_atom_site_fract_z
_atom_site_U_iso_or_equiv
_atom_site_adp_type
_atom_site_occupancy
_atom_site_site_symmetry_order
_atom_site_calc_flag
_atom_site_refinement_flags_posn
_atom_site_refinement_flags_adp
_atom_site_refinement_flags_occupancy
_atom_site_disorder_assembly
_atom_site_disorder_group
F1 F 0.33286(6) 0.78986(19) 0.13849(10) 0.0525(4) Uani 1 1 d . . . . .
F2 F 0.31431(5) 0.5869(2) 0.19169(8) 0.0443(4) Uani 1 1 d . . . . .
F3 F 0.28375(5) 0.5947(2) 0.07509(8) 0.0499(4) Uani 1 1 d . . . . .
F4 F 0.33721(6) 0.76437(19) 0.01606(8) 0.0449(4) Uani 1 1 d . . . . .
F5 F 0.32144(5) 0.5189(2) -0.04343(7) 0.0460(4) Uani 1 1 d . . . . .
F6 F 0.38650(4) 0.64851(17) -0.01502(6) 0.0323(3) Uani 1 1 d . . . . .
N1 N 0.43316(5) 0.3653(2) 0.17695(7) 0.0207(3) Uani 1 1 d . . . . .
N2 N 0.47905(5) 0.3525(2) 0.33362(8) 0.0207(3) Uani 1 1 d . . . . .
C1 C 0.41946(5) 0.4097(2) 0.10639(9) 0.0195(3) Uani 1 1 d . . . . .
C2 C 0.37600(6) 0.5065(2) 0.07929(9) 0.0203(3) Uani 1 1 d . . . . .
C3 C 0.36205(6) 0.5062(2) 0.13372(9) 0.0210(3) Uani 1 1 d . . . . .
C4 C 0.39761(5) 0.4077(2) 0.19356(9) 0.0204(3) Uani 1 1 d . . . . .
C5 C 0.39526(5) 0.3359(2) 0.25635(9) 0.0210(3) Uani 1 1 d . . . . .
C6 C 0.43512(5) 0.2992(2) 0.31990(9) 0.0212(3) Uani 1 1 d . . . . .
C7 C 0.43839(6) 0.2099(2) 0.38362(9) 0.0231(3) Uani 1 1 d . . . . .
C8 C 0.48350(6) 0.2148(2) 0.43371(9) 0.0229(3) Uani 1 1 d . . . . .
C9 C 0.50984(6) 0.3052(2) 0.40251(9) 0.0205(3) Uani 1 1 d . . . . .
C10 C 0.55719(5) 0.3437(2) 0.43401(9) 0.0199(3) Uani 1 1 d . . . . .
C11 C 0.58557(6) 0.2879(2) 0.51029(9) 0.0214(3) Uani 1 1 d . . . . .
C12 C 0.62471(6) 0.1820(3) 0.52505(10) 0.0266(4) Uani 1 1 d . . . . .
C13 C 0.65217(7) 0.1235(3) 0.59504(11) 0.0318(4) Uani 1 1 d . . . . .
C14 C 0.64073(7) 0.1694(3) 0.65078(10) 0.0317(4) Uani 1 1 d . . . . .
C15 C 0.60215(8) 0.2735(3) 0.63684(10) 0.0303(4) Uani 1 1 d . . . . .
C16 C 0.57430(7) 0.3325(3) 0.56678(10) 0.0258(3) Uani 1 1 d . . . . .
C17 C 0.34989(6) 0.2758(2) 0.25065(9) 0.0207(3) Uani 1 1 d . . . . .
C18 C 0.33492(6) 0.3096(2) 0.30425(9) 0.0228(3) Uani 1 1 d . . . . .
C19 C 0.29185(6) 0.2502(2) 0.29615(10) 0.0243(3) Uani 1 1 d . . . . .
C20 C 0.26305(6) 0.1573(3) 0.23439(11) 0.0263(4) Uani 1 1 d . . . . .
C21 C 0.27757(6) 0.1227(3) 0.18104(11) 0.0282(4) Uani 1 1 d . . . . .
C22 C 0.32069(6) 0.1812(3) 0.18899(9) 0.0234(3) Uani 1 1 d . . . . .
C23 C 0.32289(7) 0.6157(3) 0.13491(10) 0.0287(4) Uani 1 1 d . . . . .
C24 C 0.35495(7) 0.6091(3) 0.00959(10) 0.0270(4) Uani 1 1 d . . . . .
H2 H 0.4893(10) 0.402(4) 0.3020(15) 0.041(7) Uiso 1 1 d . . . . .
H7 H 0.4143(8) 0.161(3) 0.3893(12) 0.023(5) Uiso 1 1 d . . . . .
H8 H 0.4962(8) 0.159(3) 0.4824(12) 0.023(5) Uiso 1 1 d . . . . .
H12 H 0.6340(9) 0.153(4) 0.4841(15) 0.037(7) Uiso 1 1 d . . . . .
H13 H 0.6784(10) 0.056(4) 0.6053(15) 0.041(7) Uiso 1 1 d . . . . .
H14 H 0.6595(10) 0.124(4) 0.7036(16) 0.044(8) Uiso 1 1 d . . . . .
H15 H 0.5935(9) 0.308(4) 0.6756(14) 0.029(6) Uiso 1 1 d . . . . .
H16 H 0.5482(9) 0.405(3) 0.5601(13) 0.028(6) Uiso 1 1 d . . . . .
H18 H 0.3544(8) 0.379(3) 0.3488(12) 0.020(5) Uiso 1 1 d . . . . .
H19 H 0.2815(8) 0.271(3) 0.3343(12) 0.020(5) Uiso 1 1 d . . . . .
H20 H 0.2358(9) 0.112(3) 0.2304(14) 0.032(6) Uiso 1 1 d . . . . .
H21 H 0.2609(10) 0.069(4) 0.1388(15) 0.037(7) Uiso 1 1 d . . . . .
H22 H 0.3316(9) 0.155(4) 0.1557(15) 0.035(7) Uiso 1 1 d . . . . .
C1S C 0.4569(2) 0.9132(7) 0.2460(3) 0.0533(13) Uani 0.5 1 d D U P A -1
H1S H 0.4406 0.9442 0.2737 0.064 Uiso 0.5 1 calc R U P A -1
C2S C 0.43434(17) 0.9207(7) 0.1707(3) 0.0458(11) Uani 0.5 1 d D U P A -1
H2S H 0.4028 0.9574 0.1480 0.055 Uiso 0.5 1 calc R U P A -1
C3S C 0.4556(3) 0.8780(17) 0.1298(5) 0.0464(16) Uani 0.5 1 d D U P A -1
H3S H 0.4400 0.8841 0.0784 0.056 Uiso 0.5 1 calc R U P A -1
C4S C 0.5024(2) 0.8232(9) 0.1653(3) 0.0505(13) Uani 0.5 1 d D U P A -1
H4S H 0.5182 0.7909 0.1369 0.061 Uiso 0.5 1 calc R U P A -1
C5S C 0.5254(2) 0.8154(10) 0.2384(3) 0.0537(14) Uani 0.5 1 d D U P A -1
H5S H 0.5569 0.7787 0.2605 0.064 Uiso 0.5 1 calc R U P A -1
C6S C 0.5032(2) 0.8606(7) 0.2813(3) 0.0502(12) Uani 0.5 1 d D U P A -1
C7S C 0.5272(4) 0.8531(16) 0.3607(5) 0.070(3) Uani 0.5 1 d D U P A -1
H7SA H 0.5593 0.8938 0.3769 0.106 Uiso 0.5 1 calc R U P A -1
H7SB H 0.5272 0.7304 0.3769 0.106 Uiso 0.5 1 calc R U P A -1
H7SC H 0.5113 0.9302 0.3813 0.106 Uiso 0.5 1 calc R U P A -1

loop_
_atom_site_aniso_label
_atom_site_aniso_U_11
_atom_site_aniso_U_22
_atom_site_aniso_U_33
_atom_site_aniso_U_23
_atom_site_aniso_U_13
_atom_site_aniso_U_12
F1 0.0719(11) 0.0288(7) 0.0745(11) 0.0025(7) 0.0485(9) 0.0112(7)
F2 0.0535(8) 0.0522(8) 0.0416(7) 0.0197(6) 0.0342(7) 0.0276(7)
F3 0.0276(6) 0.0696(10) 0.0403(8) 0.0026(7) 0.0034(6) 0.0196(7)
F4 0.0627(9) 0.0378(7) 0.0418(7) 0.0180(6) 0.0299(7) 0.0261(7)
F5 0.0359(7) 0.0546(9) 0.0240(6) 0.0076(6) -0.0090(5) -0.0058(6)
F6 0.0375(6) 0.0363(6) 0.0253(5) 0.0075(5) 0.0156(5) 0.0055(5)
N1 0.0128(6) 0.0283(7) 0.0168(6) 0.0025(5) 0.0026(5) -0.0015(5)
N2 0.0122(6) 0.0294(7) 0.0164(6) 0.0044(5) 0.0023(5) -0.0014(5)
C1 0.0128(6) 0.0245(7) 0.0159(7) 0.0003(6) 0.0012(5) -0.0017(6)
C2 0.0166(7) 0.0233(7) 0.0159(7) 0.0009(6) 0.0024(5) 0.0005(6)
C3 0.0156(7) 0.0245(7) 0.0185(7) 0.0007(6) 0.0033(5) 0.0010(6)
C4 0.0129(6) 0.0255(8) 0.0181(7) 0.0011(6) 0.0023(5) -0.0012(6)
C5 0.0136(6) 0.0284(8) 0.0174(7) 0.0008(6) 0.0034(5) -0.0018(6)
C6 0.0131(6) 0.0276(8) 0.0190(7) 0.0023(6) 0.0034(5) -0.0018(6)
C7 0.0170(7) 0.0287(8) 0.0197(7) 0.0035(6) 0.0043(6) -0.0029(6)
C8 0.0193(7) 0.0265(8) 0.0179(7) 0.0041(6) 0.0033(6) -0.0006(6)
C9 0.0153(7) 0.0242(7) 0.0173(7) 0.0023(6) 0.0027(5) 0.0007(6)
C10 0.0150(7) 0.0228(7) 0.0166(7) 0.0007(5) 0.0017(5) 0.0014(6)
C11 0.0167(7) 0.0245(8) 0.0167(7) 0.0009(6) 0.0013(5) -0.0013(6)
C12 0.0175(7) 0.0308(9) 0.0243(8) 0.0032(7) 0.0022(6) 0.0027(6)
C13 0.0204(8) 0.0342(10) 0.0290(9) 0.0079(8) -0.0004(7) 0.0040(7)
C14 0.0284(9) 0.0308(9) 0.0212(8) 0.0058(7) -0.0032(7) -0.0036(7)
C15 0.0364(10) 0.0295(9) 0.0178(8) 0.0006(7) 0.0049(7) -0.0036(8)
C16 0.0251(8) 0.0269(8) 0.0195(7) 0.0009(6) 0.0042(6) 0.0010(7)
C17 0.0135(6) 0.0265(8) 0.0181(7) 0.0020(6) 0.0030(5) -0.0014(6)
C18 0.0182(7) 0.0266(8) 0.0204(7) 0.0012(6) 0.0054(6) -0.0012(6)
C19 0.0195(7) 0.0262(8) 0.0277(8) 0.0028(6) 0.0108(6) 0.0014(6)
C20 0.0143(7) 0.0285(8) 0.0336(9) 0.0013(7) 0.0079(6) -0.0019(6)
C21 0.0173(7) 0.0337(9) 0.0281(9) -0.0040(7) 0.0045(6) -0.0059(7)
C22 0.0168(7) 0.0296(8) 0.0201(7) -0.0017(6) 0.0045(6) -0.0018(6)
C23 0.0290(9) 0.0313(9) 0.0230(8) 0.0047(7) 0.0087(7) 0.0081(7)
C24 0.0263(8) 0.0303(9) 0.0211(8) 0.0047(6) 0.0070(7) 0.0061(7)
C1S 0.074(3) 0.032(2) 0.079(3) 0.007(2) 0.056(3) 0.011(2)
C2S 0.030(2) 0.035(2) 0.074(3) 0.009(2) 0.025(2) -0.0010(17)
C3S 0.039(3) 0.042(4) 0.049(3) 0.001(3) 0.010(2) -0.002(3)
C4S 0.042(3) 0.061(3) 0.053(3) 0.004(3) 0.025(2) 0.005(3)
C5S 0.035(2) 0.068(4) 0.053(3) -0.010(3) 0.014(2) 0.012(3)
C6S 0.067(3) 0.034(2) 0.048(2) 0.0036(19) 0.023(2) 0.014(2)
C7S 0.110(9) 0.047(5) 0.044(4) -0.002(3) 0.024(5) 0.025(7)

loop_
_atom_type_symbol
_atom_type_description
_atom_type_scat_dispersion_real
_atom_type_scat_dispersion_imag
_atom_type_scat_source
C C 0.0043 0.0021 'International Tables Vol C Tables 4.2.6.8 and 6.1.1.4'
H H 0.0000 0.0000 'International Tables Vol C Tables 4.2.6.8 and 6.1.1.4'
N N 0.0082 0.0041 'International Tables Vol C Tables 4.2.6.8 and 6.1.1.4'
F F 0.0216 0.0128 'International Tables Vol C Tables 4.2.6.8 and 6.1.1.4'

loop_
_geom_angle_atom_site_label_1
_geom_angle_atom_site_label_2
_geom_angle_atom_site_label_3
_geom_angle
_geom_angle_site_symmetry_1
_geom_angle_site_symmetry_3
_geom_angle_publ_flag
C1 N1 C4 106.77(14) . . ?
C6 N2 C9 110.63(14) . . ?
C6 N2 H2 128.3(18) . . ?
C9 N2 H2 120.8(18) . . ?
N1 C1 C10 121.59(15) . 2_655 ?
N1 C1 C2 110.22(15) . . ?
C10 C1 C2 127.61(15) 2_655 . ?
C3 C2 C1 106.49(14) . . ?
C3 C2 C24 127.24(16) . . ?
C1 C2 C24 125.67(16) . . ?
C2 C3 C4 105.90(15) . . ?
C2 C3 C23 125.32(16) . . ?
C4 C3 C23 127.85(16) . . ?
N1 C4 C5 120.87(15) . . ?
N1 C4 C3 109.96(14) . . ?
C5 C4 C3 128.46(15) . . ?
C6 C5 C4 122.04(15) . . ?
C6 C5 C17 118.86(15) . . ?
C4 C5 C17 118.55(14) . . ?
N2 C6 C5 125.09(16) . . ?
N2 C6 C7 106.64(14) . . ?
C5 C6 C7 128.19(16) . . ?
C8 C7 C6 108.05(16) . . ?
C8 C7 H7 126.8(15) . . ?
C6 C7 H7 125.2(15) . . ?
C7 C8 C9 108.28(15) . . ?
C7 C8 H8 125.7(14) . . ?
C9 C8 H8 125.9(14) . . ?
N2 C9 C10 125.06(16) . . ?
N2 C9 C8 106.39(14) . . ?
C10 C9 C8 128.54(15) . . ?
C9 C10 C1 122.77(15) . 2_655 ?
C9 C10 C11 118.32(15) . . ?
C1 C10 C11 118.25(14) 2_655 . ?
C16 C11 C12 119.03(16) . . ?
C16 C11 C10 122.96(16) . . ?
C12 C11 C10 117.98(16) . . ?
C13 C12 C11 120.64(19) . . ?
C13 C12 H12 119.8(15) . . ?
C11 C12 H12 119.5(15) . . ?
C14 C13 C12 119.78(19) . . ?
C14 C13 H13 119.2(17) . . ?
C12 C13 H13 121.0(17) . . ?
C15 C14 C13 120.10(17) . . ?
C15 C14 H14 117.6(16) . . ?
C13 C14 H14 122.3(16) . . ?
C14 C15 C16 120.6(2) . . ?
C14 C15 H15 121.4(15) . . ?
C16 C15 H15 118.1(15) . . ?
C11 C16 C15 119.86(18) . . ?
C11 C16 H16 122.9(15) . . ?
C15 C16 H16 117.3(15) . . ?
C22 C17 C18 118.67(16) . . ?
C22 C17 C5 118.56(16) . . ?
C18 C17 C5 122.77(15) . . ?
C19 C18 C17 120.46(16) . . ?
C19 C18 H18 118.1(13) . . ?
C17 C18 H18 121.5(13) . . ?
C20 C19 C18 120.27(17) . . ?
C20 C19 H19 119.1(14) . . ?
C18 C19 H19 120.6(14) . . ?
C21 C20 C19 119.77(16) . . ?
C21 C20 H20 119.6(16) . . ?
C19 C20 H20 120.4(16) . . ?
C20 C21 C22 120.20(17) . . ?
C20 C21 H21 125.9(18) . . ?
C22 C21 H21 113.8(18) . . ?
C21 C22 C17 120.63(17) . . ?
C21 C22 H22 121.7(17) . . ?
C17 C22 H22 117.6(17) . . ?
F2 C23 F3 108.64(18) . . ?
F2 C23 F1 104.25(17) . . ?
F3 C23 F1 105.86(17) . . ?
F2 C23 C3 114.49(15) . . ?
F3 C23 C3 112.24(16) . . ?
F1 C23 C3 110.73(17) . . ?
F4 C24 F5 107.44(16) . . ?
F4 C24 F6 105.44(16) . . ?
F5 C24 F6 106.08(16) . . ?
F4 C24 C2 113.06(16) . . ?
F5 C24 C2 112.63(16) . . ?
F6 C24 C2 111.68(15) . . ?
C2S C1S C6S 120.7(5) . . ?
C2S C1S H1S 119.6 . . ?
C6S C1S H1S 119.6 . . ?
C3S C2S C1S 121.8(5) . . ?
C3S C2S H2S 119.1 . . ?
C1S C2S H2S 119.1 . . ?
C2S C3S C4S 117.7(7) . . ?
C2S C3S H3S 121.2 . . ?
C4S C3S H3S 121.2 . . ?
C5S C4S C3S 122.0(7) . . ?
C5S C4S H4S 119.0 . . ?
C3S C4S H4S 119.0 . . ?
C4S C5S C6S 120.4(6) . . ?
C4S C5S H5S 119.8 . . ?
C6S C5S H5S 119.8 . . ?
C5S C6S C1S 117.4(5) . . ?
C5S C6S C7S 121.7(7) . . ?
C1S C6S C7S 120.9(6) . . ?
C6S C7S H7SA 109.5 . . ?
C6S C7S H7SB 109.5 . . ?
H7SA C7S H7SB 109.5 . . ?
C6S C7S H7SC 109.5 . . ?
H7SA C7S H7SC 109.5 . . ?
H7SB C7S H7SC 109.5 . . ?

loop_
_geom_bond_atom_site_label_1
_geom_bond_atom_site_label_2
_geom_bond_distance
_geom_bond_site_symmetry_2
_geom_bond_publ_flag
F1 C23 1.341(3) . ?
F2 C23 1.322(2) . ?
F3 C23 1.329(2) . ?
F4 C24 1.329(2) . ?
F5 C24 1.334(2) . ?
F6 C24 1.341(2) . ?
N1 C1 1.357(2) . ?
N1 C4 1.358(2) . ?
N2 C6 1.368(2) . ?
N2 C9 1.372(2) . ?
N2 H2 0.92(3) . ?
C1 C10 1.421(2) 2_655 ?
C1 C2 1.450(2) . ?
C2 C3 1.367(2) . ?
C2 C24 1.501(2) . ?
C3 C4 1.462(2) . ?
C3 C23 1.507(3) . ?
C4 C5 1.425(2) . ?
C5 C6 1.400(2) . ?
C5 C17 1.475(2) . ?
C6 C7 1.430(2) . ?
C7 C8 1.362(2) . ?
C7 H7 0.90(2) . ?
C8 C9 1.430(2) . ?
C8 H8 0.99(2) . ?
C9 C10 1.396(2) . ?
C10 C1 1.421(2) 2_655 ?
C10 C11 1.487(2) . ?
C11 C16 1.392(3) . ?
C11 C12 1.401(2) . ?
C12 C13 1.389(3) . ?
C12 H12 1.03(3) . ?
C13 C14 1.384(3) . ?
C13 H13 0.93(3) . ?
C14 C15 1.382(3) . ?
C14 H14 1.04(3) . ?
C15 C16 1.394(3) . ?
C15 H15 0.98(3) . ?
C16 H16 0.95(3) . ?
C17 C22 1.397(2) . ?
C17 C18 1.397(2) . ?
C18 C19 1.388(2) . ?
C18 H18 1.00(2) . ?
C19 C20 1.388(3) . ?
C19 H19 0.98(2) . ?
C20 C21 1.383(3) . ?
C20 H20 0.90(3) . ?
C21 C22 1.388(2) . ?
C21 H21 0.89(3) . ?
C22 H22 0.91(3) . ?
C1S C2S 1.392(8) . ?
C1S C6S 1.394(8) . ?
C1S H1S 0.9500 . ?
C2S C3S 1.326(10) . ?
C2S H2S 0.9500 . ?
C3S C4S 1.412(7) . ?
C3S H3S 0.9500 . ?
C4S C5S 1.354(8) . ?
C4S H4S 0.9500 . ?
C5S C6S 1.388(7) . ?
C5S H5S 0.9500 . ?
C6S C7S 1.468(11) . ?
C7S H7SA 0.9800 . ?
C7S H7SB 0.9800 . ?
C7S H7SC 0.9800 . ?

loop_
_geom_hbond_atom_site_label_D
_geom_hbond_atom_site_label_H
_geom_hbond_atom_site_label_A
_geom_hbond_distance_DH
_geom_hbond_distance_HA
_geom_hbond_distance_DA
_geom_hbond_angle_DHA
_geom_hbond_site_symmetry_A
N2 H2 N1 0.92(3) 2.42(3) 2.894(2) 112(2) .
N2 H2 N1 0.92(3) 2.34(3) 2.909(2) 120(2) 2_655
